data_4064639
loop_
_publ_author_name
'Albahily, Khalid'
'Licciulli, Sebastiano'
'Gambarotta, Sandro'
'Korobkov, Ilia'
'Chevalier, Reynald'
'Schuhen, Kathrine'
'Duchateau, Robbert'

_publ_section_title
;
 Highly Active Ethylene Oligomerization Catalysts
;
_journal_issue 12
_journal_name_full Organometallics
_journal_page_first 3346
_journal_paper_doi 10.1021/om2002359
_journal_volume 30
_journal_year 2011
_chemical_formula_sum 'C35 H52 Cl2 Cr Li N2 O2 P'
_chemical_formula_weight 693.60
_chemical_name_systematic
; 
 ? 
;
_space_group_IT_number 14
_symmetry_cell_setting monoclinic
_symmetry_space_group_name_Hall '-P 2yn'
_symmetry_space_group_name_H-M 'P 1 21/n 1'
_atom_sites_solution_hydrogens geom
_atom_sites_solution_primary direct
_atom_sites_solution_secondary difmap
_audit_creation_method SHELXL-97
_cell_angle_alpha 90.00
_cell_angle_beta 91.307(3)
_cell_angle_gamma 90.00
_cell_formula_units_Z 4
_cell_length_a 9.911(2)
_cell_length_b 16.784(3)
_cell_length_c 22.967(5)
_cell_measurement_reflns_used 5193
_cell_measurement_temperature 201(2)
_cell_measurement_theta_max 24.69
_cell_measurement_theta_min 2.22
_cell_volume 3819.5(13)
_computing_cell_refinement 'Bruker SMART'
_computing_data_collection 'Bruker SMART'
_computing_data_reduction 'Bruker SAINT'
_computing_molecular_graphics 'Bruker SHELXTL'
_computing_publication_material 'Bruker SHELXTL'
_computing_structure_refinement 'SHELXL-97 (Sheldrick, 1997)'
_computing_structure_solution 'SHELXS-97 (Sheldrick, 1990)'
_diffrn_ambient_temperature 201(2)
_diffrn_measured_fraction_theta_full 0.992
_diffrn_measured_fraction_theta_max 0.992
_diffrn_measurement_device_type 'CCD area detector'
_diffrn_measurement_method 'phi and omega scans'
_diffrn_radiation_monochromator graphite
_diffrn_radiation_source 'fine-focus sealed tube'
_diffrn_radiation_type MoK\a
_diffrn_radiation_wavelength 0.71073
_diffrn_reflns_av_R_equivalents 0.0456
_diffrn_reflns_av_sigmaI/netI 0.0473
_diffrn_reflns_limit_h_max 11
_diffrn_reflns_limit_h_min -11
_diffrn_reflns_limit_k_max 19
_diffrn_reflns_limit_k_min -19
_diffrn_reflns_limit_l_max 27
_diffrn_reflns_limit_l_min -27
_diffrn_reflns_number 23715
_diffrn_reflns_theta_full 24.76
_diffrn_reflns_theta_max 24.76
_diffrn_reflns_theta_min 1.50
_exptl_absorpt_coefficient_mu 0.512
_exptl_absorpt_correction_T_max 0.9506
_exptl_absorpt_correction_T_min 0.9046
_exptl_absorpt_correction_type multi-scan
_exptl_absorpt_process_details 'SADABS, Bruker (2000)'
_exptl_crystal_colour green
_exptl_crystal_density_diffrn 1.206
_exptl_crystal_density_meas ?
_exptl_crystal_density_method 'not measured'
_exptl_crystal_description block
_exptl_crystal_F_000 1472
_exptl_crystal_size_max 0.20
_exptl_crystal_size_mid 0.20
_exptl_crystal_size_min 0.10
_refine_diff_density_max 1.063
_refine_diff_density_min -0.619
_refine_diff_density_rms 0.096
_refine_ls_extinction_method none
_refine_ls_goodness_of_fit_ref 1.037
_refine_ls_hydrogen_treatment constr
_refine_ls_matrix_type full
_refine_ls_number_parameters 526
_refine_ls_number_reflns 6493
_refine_ls_number_restraints 481
_refine_ls_restrained_S_all 1.007
_refine_ls_R_factor_all 0.1111
_refine_ls_R_factor_gt 0.0769
_refine_ls_shift/su_max 0.001
_refine_ls_shift/su_mean 0.000
_refine_ls_structure_factor_coef Fsqd
_refine_ls_weighting_details 'calc w=1/[\s^2^(Fo^2^)+(0.1437P)^2^+8.5957P] where P=(Fo^2^+2Fc^2^)/3'
_refine_ls_weighting_scheme calc
_refine_ls_wR_factor_gt 0.2267
_refine_ls_wR_factor_ref 0.2603
_reflns_number_gt 4422
_reflns_number_total 6493
_reflns_threshold_expression >2sigma(I)
_cod_data_source_file om2002359_si_002.cif
_cod_data_source_block sad
_cod_depositor_comments
;
The following automatic conversions were performed:

'_symmetry_cell_setting' value 'Monoclinic' changed to 'monoclinic'
according to /home/saulius/struct/CIF-dictionaries/cif_core.dic
dictionary named 'cif_core.dic' version 2.4.1 from 2010-06-29.

Automatic conversion script
Id: cif_fix_values 1715 2011-07-08 13:25:40Z adriana 

The following automatic conversions were performed:

'_exptl_crystal_density_meas' value 'n/a' was changed to '?' - the
value is perceived as not measured.

Automatic conversion script
Id: cif_fix_values 3008 2015-01-20 13:52:24Z robertas 
;
_cod_original_cell_volume 3819.7(13)
_cod_original_sg_symbol_H-M P2(1)/n
_cod_database_code 4064639

loop_
_symmetry_equiv_pos_as_xyz
'x, y, z'
'-x+1/2, y+1/2, -z+1/2'
'-x, -y, -z'
'x-1/2, -y-1/2, z-1/2'

loop_
_atom_site_label
_atom_site_type_symbol
_atom_site_fract_x
_atom_site_fract_y
_atom_site_fract_z
_atom_site_U_iso_or_equiv
_atom_site_adp_type
_atom_site_occupancy
_atom_site_symmetry_multiplicity
_atom_site_calc_flag
_atom_site_refinement_flags
_atom_site_disorder_assembly
_atom_site_disorder_group
Cr1 Cr 0.42994(9) 1.15223(5) 0.18317(4) 0.0490(3) Uani 1 1 d . . .
Cl1 Cl 0.41798(14) 1.08918(7) 0.08670(5) 0.0492(3) Uani 1 1 d . A .
Cl2 Cl 0.60927(12) 1.06097(7) 0.21353(6) 0.0462(3) Uani 1 1 d . A .
P1 P 0.29508(14) 1.27303(8) 0.23329(6) 0.0483(4) Uani 1 1 d . . .
N1 N 0.3429(5) 1.2614(2) 0.1675(2) 0.0499(11) Uani 1 1 d . . .
N2 N 0.3586(5) 1.1936(2) 0.2607(2) 0.0514(11) Uani 1 1 d . . .
C1 C 0.3606(6) 1.3647(3) 0.2664(3) 0.0523(13) Uani 1 1 d . . .
C2 C 0.4869(6) 1.3891(3) 0.2491(3) 0.0603(15) Uani 1 1 d . . .
H2A H 0.5313 1.3608 0.2193 0.072 Uiso 1 1 calc R . .
C3 C 0.5493(7) 1.4545(4) 0.2749(3) 0.0715(18) Uani 1 1 d . . .
H3A H 0.6359 1.4708 0.2626 0.086 Uiso 1 1 calc R . .
C4 C 0.4861(7) 1.4960(4) 0.3183(3) 0.0708(18) Uani 1 1 d . . .
H4A H 0.5287 1.5409 0.3359 0.085 Uiso 1 1 calc R . .
C5 C 0.3610(8) 1.4719(4) 0.3358(3) 0.0721(18) Uani 1 1 d . . .
H5A H 0.3166 1.5004 0.3655 0.087 Uiso 1 1 calc R . .
C6 C 0.3000(6) 1.4069(4) 0.3105(3) 0.0626(16) Uani 1 1 d . . .
H6A H 0.2141 1.3904 0.3236 0.075 Uiso 1 1 calc R . .
C7 C 0.1120(6) 1.2756(3) 0.2391(2) 0.0517(13) Uani 1 1 d . . .
C8 C 0.0343(6) 1.3447(4) 0.2401(3) 0.0664(17) Uani 1 1 d . . .
H8A H 0.0771 1.3953 0.2399 0.080 Uiso 1 1 calc R . .
C9 C -0.1051(7) 1.3400(4) 0.2415(3) 0.079(2) Uani 1 1 d . . .
H9A H -0.1572 1.3874 0.2433 0.095 Uiso 1 1 calc R . .
C10 C -0.1685(7) 1.2672(4) 0.2404(3) 0.0751(19) Uani 1 1 d . . .
H10A H -0.2643 1.2644 0.2404 0.090 Uiso 1 1 calc R . .
C11 C -0.0934(7) 1.1988(4) 0.2392(3) 0.0725(18) Uani 1 1 d . . .
H11A H -0.1369 1.1484 0.2386 0.087 Uiso 1 1 calc R . .
C12 C 0.0456(6) 1.2033(4) 0.2390(3) 0.0600(15) Uani 1 1 d . . .
H12A H 0.0969 1.1555 0.2387 0.072 Uiso 1 1 calc R . .
C13 C 0.3045(6) 1.3059(3) 0.1144(3) 0.0593(15) Uani 1 1 d . . .
C14 C 0.2687(8) 1.3938(4) 0.1271(3) 0.079(2) Uani 1 1 d . . .
H14A H 0.3456 1.4199 0.1466 0.119 Uiso 1 1 calc R . .
H14B H 0.1902 1.3959 0.1522 0.119 Uiso 1 1 calc R . .
H14C H 0.2475 1.4213 0.0903 0.119 Uiso 1 1 calc R . .
C15 C 0.4254(7) 1.3065(4) 0.0748(3) 0.078(2) Uani 1 1 d . . .
H15A H 0.4512 1.2516 0.0658 0.118 Uiso 1 1 calc R . .
H15B H 0.5012 1.3337 0.0945 0.118 Uiso 1 1 calc R . .
H15C H 0.4017 1.3347 0.0387 0.118 Uiso 1 1 calc R . .
C16 C 0.1837(7) 1.2649(4) 0.0846(3) 0.0762(19) Uani 1 1 d . . .
H16A H 0.2069 1.2094 0.0760 0.114 Uiso 1 1 calc R . .
H16B H 0.1605 1.2927 0.0482 0.114 Uiso 1 1 calc R . .
H16C H 0.1064 1.2662 0.1104 0.114 Uiso 1 1 calc R . .
C17 C 0.3745(7) 1.1679(3) 0.3224(2) 0.0595(15) Uani 1 1 d . . .
C18 C 0.2654(8) 1.2045(4) 0.3612(3) 0.080(2) Uani 1 1 d . . .
H18A H 0.1758 1.1893 0.3461 0.120 Uiso 1 1 calc R . .
H18B H 0.2737 1.2627 0.3609 0.120 Uiso 1 1 calc R . .
H18C H 0.2774 1.1848 0.4011 0.120 Uiso 1 1 calc R . .
C19 C 0.5136(8) 1.1893(5) 0.3448(3) 0.082(2) Uani 1 1 d . . .
H19A H 0.5811 1.1657 0.3194 0.122 Uiso 1 1 calc R . .
H19B H 0.5265 1.1688 0.3845 0.122 Uiso 1 1 calc R . .
H19C H 0.5239 1.2474 0.3450 0.122 Uiso 1 1 calc R . .
C20 C 0.3562(8) 1.0784(4) 0.3245(3) 0.080(2) Uani 1 1 d . . .
H20A H 0.2655 1.0646 0.3099 0.120 Uiso 1 1 calc R . .
H20B H 0.3678 1.0599 0.3647 0.120 Uiso 1 1 calc R . .
H20C H 0.4236 1.0528 0.3001 0.120 Uiso 1 1 calc R . .
Li1 Li 0.6308(12) 1.0312(7) 0.1137(6) 0.078(3) Uani 1 1 d . . .
O1 O 0.6379(16) 0.9183(11) 0.0952(11) 0.087(2) Uani 0.50 1 d PDU A 1
C21 C 0.519(2) 0.8796(9) 0.0721(10) 0.090(2) Uani 0.50 1 d PDU A 1
H21A H 0.5135 0.8847 0.0292 0.108 Uiso 0.50 1 calc PR A 1
H21B H 0.4368 0.9023 0.0889 0.108 Uiso 0.50 1 calc PR A 1
C22 C 0.5373(19) 0.7950(9) 0.0896(10) 0.088(3) Uani 0.50 1 d PDU A 1
H22A H 0.4988 0.7852 0.1284 0.105 Uiso 0.50 1 calc PR A 1
H22B H 0.4935 0.7589 0.0609 0.105 Uiso 0.50 1 calc PR A 1
C23 C 0.6799(18) 0.7839(9) 0.0912(10) 0.089(3) Uani 0.50 1 d PDU A 1
H23A H 0.7118 0.7687 0.0522 0.107 Uiso 0.50 1 calc PR A 1
H23B H 0.7051 0.7412 0.1191 0.107 Uiso 0.50 1 calc PR A 1
C24 C 0.7414(16) 0.8604(8) 0.1098(8) 0.089(3) Uani 0.50 1 d PDU A 1
H24A H 0.7626 0.8604 0.1521 0.107 Uiso 0.50 1 calc PR A 1
H24B H 0.8251 0.8712 0.0884 0.107 Uiso 0.50 1 calc PR A 1
O1A O 0.6391(17) 0.9220(11) 0.0902(12) 0.087(2) Uani 0.50 1 d PDU A 2
C21A C 0.519(2) 0.8760(9) 0.0839(11) 0.091(2) Uani 0.50 1 d PDU A 2
H21C H 0.4639 0.8946 0.0501 0.109 Uiso 0.50 1 calc PR A 2
H21D H 0.4642 0.8798 0.1194 0.109 Uiso 0.50 1 calc PR A 2
C22A C 0.565(2) 0.7930(10) 0.0749(10) 0.090(3) Uani 0.50 1 d PDU A 2
H22C H 0.5278 0.7584 0.1054 0.108 Uiso 0.50 1 calc PR A 2
H22D H 0.5304 0.7737 0.0367 0.108 Uiso 0.50 1 calc PR A 2
C23A C 0.7122(18) 0.7863(9) 0.0765(10) 0.090(3) Uani 0.50 1 d PDU A 2
H23C H 0.7462 0.7641 0.0398 0.107 Uiso 0.50 1 calc PR A 2
H23D H 0.7442 0.7529 0.1096 0.107 Uiso 0.50 1 calc PR A 2
C24A C 0.7531(17) 0.8700(8) 0.0843(9) 0.091(3) Uani 0.50 1 d PDU A 2
H24C H 0.8123 0.8745 0.1195 0.110 Uiso 0.50 1 calc PR A 2
H24D H 0.8057 0.8870 0.0504 0.110 Uiso 0.50 1 calc PR A 2
O2 O 0.774(3) 1.0852(11) 0.0740(9) 0.086(2) Uani 0.50 1 d PDU A 1
C31 C 0.781(2) 1.1694(11) 0.0851(7) 0.088(3) Uani 0.50 1 d PDU A 1
H31A H 0.8601 1.1829 0.1102 0.106 Uiso 0.50 1 calc PR A 1
H31B H 0.6980 1.1885 0.1038 0.106 Uiso 0.50 1 calc PR A 1
C32 C 0.7938(19) 1.2037(11) 0.0261(7) 0.093(3) Uani 0.50 1 d PDU A 1
H32A H 0.8582 1.2488 0.0266 0.112 Uiso 0.50 1 calc PR A 1
H32B H 0.7053 1.2227 0.0108 0.112 Uiso 0.50 1 calc PR A 1
C33 C 0.8492(19) 1.1308(10) -0.0129(9) 0.099(3) Uani 0.50 1 d PDU A 1
H33A H 0.8073 1.1321 -0.0524 0.118 Uiso 0.50 1 calc PR A 1
H33B H 0.9484 1.1343 -0.0164 0.118 Uiso 0.50 1 calc PR A 1
C34 C 0.811(2) 1.0566(10) 0.0180(8) 0.093(3) Uani 0.50 1 d PDU A 1
H34A H 0.7345 1.0295 -0.0020 0.112 Uiso 0.50 1 calc PR A 1
H34B H 0.8884 1.0192 0.0212 0.112 Uiso 0.50 1 calc PR A 1
O2A O 0.777(3) 1.0837(11) 0.0762(10) 0.086(2) Uani 0.50 1 d PDU A 2
C31A C 0.804(2) 1.1671(12) 0.0756(7) 0.088(2) Uani 0.50 1 d PDU A 2
H31C H 0.8748 1.1804 0.1050 0.106 Uiso 0.50 1 calc PR A 2
H31D H 0.7211 1.1973 0.0849 0.106 Uiso 0.50 1 calc PR A 2
C32A C 0.8491(19) 1.1886(12) 0.0164(7) 0.095(3) Uani 0.50 1 d PDU A 2
H32C H 0.7707 1.1992 -0.0099 0.114 Uiso 0.50 1 calc PR A 2
H32D H 0.9070 1.2366 0.0180 0.114 Uiso 0.50 1 calc PR A 2
C33A C 0.9134(18) 1.1305(10) -0.0008(9) 0.099(3) Uani 0.50 1 d PDU A 2
H33C H 1.0098 1.1354 0.0109 0.119 Uiso 0.50 1 calc PR A 2
H33D H 0.9064 1.1262 -0.0437 0.119 Uiso 0.50 1 calc PR A 2
C34A C 0.8524(19) 1.0599(11) 0.0270(9) 0.094(3) Uani 0.50 1 d PDU A 2
H34C H 0.7923 1.0322 -0.0015 0.112 Uiso 0.50 1 calc PR A 2
H34D H 0.9243 1.0223 0.0396 0.112 Uiso 0.50 1 calc PR A 2
C40 C 0.6667(4) 0.5215(7) 0.0893(7) 0.148(3) Uani 0.50 1 d PGDU B 1
C41 C 0.7804(9) 0.4929(9) 0.1190(6) 0.153(3) Uani 0.50 1 d PGU B 1
H41A H 0.7981 0.5085 0.1582 0.183 Uiso 0.50 1 calc PR B 1
C42 C 0.8684(11) 0.4416(9) 0.0913(8) 0.159(3) Uani 0.50 1 d PGU B 1
H42A H 0.9461 0.4220 0.1116 0.191 Uiso 0.50 1 calc PR B 1
C43 C 0.8425(17) 0.4188(8) 0.0339(8) 0.163(3) Uani 0.50 1 d PGU B 1
H43A H 0.9026 0.3837 0.0150 0.196 Uiso 0.50 1 calc PR B 1
C44 C 0.729(2) 0.4474(10) 0.0042(6) 0.160(4) Uani 0.50 1 d PGU B 1
H44A H 0.7111 0.4319 -0.0350 0.192 Uiso 0.50 1 calc PR B 1
C45 C 0.6408(13) 0.4988(9) 0.0319(7) 0.148(3) Uani 0.50 1 d PGU B 1
H45A H 0.5631 0.5183 0.0116 0.177 Uiso 0.50 1 calc PR B 1
C46 C 0.5465(18) 0.5735(14) 0.1057(12) 0.159(7) Uani 0.50 1 d PDU B 1
H46A H 0.5421 0.5770 0.1482 0.238 Uiso 0.50 1 calc PR B 1
H46B H 0.4630 0.5497 0.0900 0.238 Uiso 0.50 1 calc PR B 1
H46C H 0.5575 0.6269 0.0893 0.238 Uiso 0.50 1 calc PR B 1
C40A C 0.7074(4) 0.5198(7) 0.0969(6) 0.147(3) Uani 0.50 1 d PGDU C 2
C41A C 0.7532(13) 0.4489(8) 0.1214(6) 0.152(3) Uani 0.50 1 d PGDU C 2
H41B H 0.7174 0.4307 0.1571 0.182 Uiso 0.50 1 calc PR C 2
C42A C 0.8515(16) 0.4045(7) 0.0939(8) 0.160(3) Uani 0.50 1 d PGU C 2
H42B H 0.8829 0.3560 0.1107 0.192 Uiso 0.50 1 calc PR C 2
C43A C 0.9040(15) 0.4311(10) 0.0418(7) 0.162(3) Uani 0.50 1 d PGU C 2
H43B H 0.9712 0.4008 0.0229 0.194 Uiso 0.50 1 calc PR C 2
C44A C 0.8581(17) 0.5021(11) 0.0172(6) 0.163(3) Uani 0.50 1 d PGU C 2
H44B H 0.8940 0.5203 -0.0185 0.195 Uiso 0.50 1 calc PR C 2
C45A C 0.7598(13) 0.5464(8) 0.0447(7) 0.154(3) Uani 0.50 1 d PGDU C 2
H45B H 0.7285 0.5949 0.0279 0.185 Uiso 0.50 1 calc PR C 2
C46A C 0.5979(17) 0.5637(13) 0.1301(8) 0.128(5) Uani 0.50 1 d PDU C 2
H46D H 0.5754 0.5332 0.1650 0.192 Uiso 0.50 1 calc PR C 2
H46E H 0.5172 0.5695 0.1051 0.192 Uiso 0.50 1 calc PR C 2
H46F H 0.6311 0.6165 0.1417 0.192 Uiso 0.50 1 calc PR C 2

loop_
_atom_site_aniso_label
_atom_site_aniso_U_11
_atom_site_aniso_U_22
_atom_site_aniso_U_33
_atom_site_aniso_U_23
_atom_site_aniso_U_13
_atom_site_aniso_U_12
Cr1 0.0549(5) 0.0381(5) 0.0543(5) -0.0027(4) 0.0095(4) 0.0033(4)
Cl1 0.0630(8) 0.0400(6) 0.0452(7) -0.0074(5) 0.0101(6) 0.0137(6)
Cl2 0.0405(6) 0.0419(6) 0.0563(8) 0.0022(5) 0.0036(5) 0.0134(5)
P1 0.0545(8) 0.0364(7) 0.0545(8) -0.0051(6) 0.0130(6) -0.0028(6)
N1 0.058(3) 0.038(2) 0.054(3) 0.0008(19) 0.008(2) 0.0049(19)
N2 0.060(3) 0.041(2) 0.054(3) -0.005(2) 0.011(2) -0.004(2)
C1 0.055(3) 0.034(3) 0.069(4) -0.005(2) 0.008(3) -0.004(2)
C2 0.057(3) 0.043(3) 0.081(4) -0.001(3) 0.013(3) -0.003(3)
C3 0.070(4) 0.050(3) 0.095(5) -0.007(3) 0.004(4) -0.011(3)
C4 0.079(4) 0.046(3) 0.086(5) -0.005(3) -0.010(4) -0.009(3)
C5 0.098(5) 0.049(3) 0.069(4) -0.016(3) 0.007(4) 0.000(3)
C6 0.068(4) 0.056(3) 0.065(4) -0.013(3) 0.016(3) -0.010(3)
C7 0.061(3) 0.042(3) 0.052(3) -0.007(2) 0.012(3) -0.003(2)
C8 0.061(4) 0.050(3) 0.089(5) -0.009(3) 0.021(3) 0.002(3)
C9 0.068(4) 0.063(4) 0.107(6) -0.004(4) 0.019(4) 0.012(3)
C10 0.055(4) 0.077(5) 0.094(5) -0.005(4) 0.009(3) -0.002(3)
C11 0.064(4) 0.069(4) 0.085(5) -0.012(3) 0.012(3) -0.018(3)
C12 0.060(4) 0.054(3) 0.066(4) -0.010(3) 0.011(3) -0.008(3)
C13 0.074(4) 0.051(3) 0.053(3) 0.002(3) 0.015(3) 0.010(3)
C14 0.115(6) 0.053(4) 0.070(4) 0.010(3) 0.015(4) 0.021(4)
C15 0.095(5) 0.072(4) 0.070(4) 0.013(3) 0.030(4) 0.016(4)
C16 0.087(5) 0.078(4) 0.063(4) 0.001(3) -0.006(3) 0.020(4)
C17 0.083(4) 0.047(3) 0.049(3) 0.004(2) 0.008(3) -0.009(3)
C18 0.109(6) 0.074(4) 0.057(4) -0.001(3) 0.021(4) -0.006(4)
C19 0.089(5) 0.087(5) 0.068(4) 0.010(4) -0.012(4) -0.028(4)
C20 0.112(6) 0.053(4) 0.075(5) 0.011(3) 0.015(4) -0.011(4)
Li1 0.074(7) 0.063(6) 0.097(8) -0.002(6) 0.025(6) 0.004(5)
O1 0.076(4) 0.064(4) 0.120(5) -0.015(4) 0.022(4) 0.007(3)
C21 0.076(4) 0.075(4) 0.120(5) -0.011(4) 0.019(4) 0.001(4)
C22 0.073(5) 0.071(4) 0.120(6) -0.011(5) 0.019(5) 0.002(4)
C23 0.074(5) 0.073(4) 0.120(5) -0.015(4) 0.016(5) 0.012(4)
C24 0.076(4) 0.073(4) 0.119(5) -0.009(4) 0.021(5) 0.008(4)
O1A 0.077(4) 0.065(4) 0.120(5) -0.015(4) 0.023(4) 0.007(3)
C21A 0.076(4) 0.075(4) 0.123(5) -0.011(4) 0.020(4) 0.000(4)
C22A 0.077(5) 0.072(4) 0.122(5) -0.017(4) 0.016(5) 0.004(4)
C23A 0.076(5) 0.075(5) 0.118(6) -0.016(5) 0.017(5) 0.011(4)
C24A 0.078(4) 0.074(4) 0.123(5) -0.016(4) 0.021(5) 0.012(4)
O2 0.088(4) 0.080(4) 0.093(4) 0.004(4) 0.035(4) 0.004(4)
C31 0.090(5) 0.085(5) 0.092(5) 0.003(4) 0.031(5) -0.005(5)
C32 0.095(5) 0.093(5) 0.093(5) 0.007(5) 0.027(5) -0.003(5)
C33 0.096(5) 0.106(5) 0.096(5) 0.005(4) 0.028(5) 0.000(5)
C34 0.092(5) 0.097(4) 0.093(5) 0.001(4) 0.031(4) 0.004(4)
O2A 0.088(4) 0.080(4) 0.093(4) 0.004(4) 0.034(4) 0.004(4)
C31A 0.090(5) 0.086(4) 0.090(5) 0.005(4) 0.034(4) -0.008(4)
C32A 0.096(6) 0.096(5) 0.094(5) 0.012(5) 0.029(5) -0.007(5)
C33A 0.094(6) 0.109(5) 0.096(5) 0.006(5) 0.031(5) -0.002(5)
C34A 0.091(5) 0.096(4) 0.094(5) 0.002(4) 0.032(4) 0.007(4)
C40 0.197(6) 0.124(5) 0.123(5) 0.022(5) 0.020(5) -0.010(5)
C41 0.200(6) 0.133(6) 0.125(6) 0.017(6) 0.013(6) -0.011(6)
C42 0.203(6) 0.145(6) 0.129(5) 0.015(5) 0.017(5) -0.004(5)
C43 0.208(6) 0.151(6) 0.131(5) 0.014(5) 0.020(6) -0.001(6)
C44 0.207(7) 0.146(7) 0.127(6) 0.023(6) 0.016(6) -0.004(6)
C45 0.200(6) 0.126(6) 0.118(6) 0.026(5) 0.016(6) -0.011(6)
C46 0.200(13) 0.125(11) 0.152(13) 0.022(11) 0.034(12) -0.008(11)
C40A 0.196(6) 0.125(5) 0.120(5) 0.023(5) 0.014(5) -0.008(5)
C41A 0.198(6) 0.134(6) 0.125(5) 0.017(5) 0.016(5) -0.007(5)
C42A 0.203(6) 0.147(6) 0.130(6) 0.015(6) 0.019(6) -0.001(6)
C43A 0.206(6) 0.149(6) 0.131(6) 0.014(6) 0.018(6) 0.000(6)
C44A 0.208(6) 0.150(6) 0.130(6) 0.019(6) 0.018(6) 0.002(6)
C45A 0.201(6) 0.136(6) 0.125(6) 0.025(6) 0.019(6) -0.001(6)
C46A 0.179(11) 0.103(9) 0.103(10) 0.023(9) 0.007(9) 0.008(9)

loop_
_atom_type_symbol
_atom_type_description
_atom_type_scat_dispersion_real
_atom_type_scat_dispersion_imag
_atom_type_scat_source
C C 0.0033 0.0016 'International Tables Vol C Tables 4.2.6.8 and 6.1.1.4'
H H 0.0000 0.0000 'International Tables Vol C Tables 4.2.6.8 and 6.1.1.4'
N N 0.0061 0.0033 'International Tables Vol C Tables 4.2.6.8 and 6.1.1.4'
O O 0.0106 0.0060 'International Tables Vol C Tables 4.2.6.8 and 6.1.1.4'
P P 0.1023 0.0942 'International Tables Vol C Tables 4.2.6.8 and 6.1.1.4'
Cl Cl 0.1484 0.1585 'International Tables Vol C Tables 4.2.6.8 and 6.1.1.4'
Cr Cr 0.3209 0.6236 'International Tables Vol C Tables 4.2.6.8 and 6.1.1.4'
Li Li -0.0003 0.0001 'International Tables Vol C Tables 4.2.6.8 and 6.1.1.4'

loop_
_geom_angle_atom_site_label_1
_geom_angle_atom_site_label_2
_geom_angle_atom_site_label_3
_geom_angle
N2 Cr1 N1 72.44(18)
N2 Cr1 Cl2 103.18(14)
N1 Cr1 Cl2 155.78(14)
N2 Cr1 Cl1 156.66(14)
N1 Cr1 Cl1 102.42(13)
Cl2 Cr1 Cl1 90.41(5)
N2 Cr1 P1 36.13(13)
N1 Cr1 P1 36.36(13)
Cl2 Cr1 P1 135.64(6)
Cl1 Cr1 P1 133.94(6)
Li1 Cl1 Cr1 85.2(3)
Li1 Cl2 Cr1 86.4(3)
N2 P1 N1 98.4(2)
N2 P1 C7 112.0(2)
N1 P1 C7 112.8(3)
N2 P1 C1 113.9(3)
N1 P1 C1 112.6(3)
C7 P1 C1 107.1(2)
N2 P1 Cr1 49.22(16)
N1 P1 Cr1 49.28(15)
C7 P1 Cr1 123.54(17)
C1 P1 Cr1 129.38(19)
C13 N1 P1 129.8(4)
C13 N1 Cr1 134.2(4)
P1 N1 Cr1 94.4(2)
C17 N2 P1 130.5(4)
C17 N2 Cr1 134.3(4)
P1 N2 Cr1 94.7(2)
C6 C1 C2 117.9(5)
C6 C1 P1 125.4(4)
C2 C1 P1 116.4(4)
C1 C2 C3 120.7(6)
C4 C3 C2 120.3(6)
C5 C4 C3 119.4(6)
C6 C5 C4 120.2(6)
C5 C6 C1 121.5(6)
C12 C7 C8 117.9(5)
C12 C7 P1 117.0(4)
C8 C7 P1 125.0(4)
C9 C8 C7 120.4(6)
C10 C9 C8 120.5(6)
C11 C10 C9 119.8(6)
C10 C11 C12 119.9(6)
C11 C12 C7 121.5(6)
N1 C13 C15 107.8(5)
N1 C13 C16 109.1(5)
C15 C13 C16 110.8(6)
N1 C13 C14 112.6(5)
C15 C13 C14 107.0(5)
C16 C13 C14 109.5(5)
N2 C17 C19 109.5(5)
N2 C17 C20 107.9(5)
C19 C17 C20 109.6(6)
N2 C17 C18 112.0(5)
C19 C17 C18 110.9(6)
C20 C17 C18 106.9(5)
O1A Li1 O2A 106.0(10)
O1A Li1 O2 106.2(10)
O2A Li1 O2 1.7(16)
O1A Li1 O1 3.8(15)
O2A Li1 O1 108.6(10)
O2 Li1 O1 108.8(10)
O1A Li1 Cl2 118.8(10)
O2A Li1 Cl2 115.2(9)
O2 Li1 Cl2 116.3(9)
O1 Li1 Cl2 115.1(10)
O1A Li1 Cl1 111.1(8)
O2A Li1 Cl1 111.5(10)
O2 Li1 Cl1 109.9(9)
O1 Li1 Cl1 112.1(7)
Cl2 Li1 Cl1 93.8(4)
C21 O1 C24 110.5(16)
C21 O1 Li1 119.3(12)
C24 O1 Li1 129.3(14)
O1 C21 C22 103.9(17)
C23 C22 C21 104.2(15)
C22 C23 C24 107.2(13)
O1 C24 C23 103.4(14)
C21A O1A C24A 108.6(17)
C21A O1A Li1 120.4(13)
C24A O1A Li1 130.4(13)
O1A C21A C22A 105.2(17)
C23A C22A C21A 112.4(16)
C22A C23A C24A 101.7(13)
O1A C24A C23A 112.1(15)
C34 O2 C31 118.6(17)
C34 O2 Li1 118.3(15)
C31 O2 Li1 114.1(14)
O2 C31 C32 103.0(16)
C31 C32 C33 104.5(14)
C34 C33 C32 106.0(14)
O2 C34 C33 102.7(16)
C31A O2A C34A 99.5(17)
C31A O2A Li1 126.9(15)
C34A O2A Li1 130.0(15)
O2A C31A C32A 107.9(17)
C33A C32A C31A 105.7(17)
C32A C33A C34A 106.0(15)
O2A C34A C33A 110.1(17)
C41 C40 C45 120.0
C41 C40 C46 134.7(14)
C45 C40 C46 105.2(14)
C42 C41 C40 120.0
C43 C42 C41 120.0
C42 C43 C44 120.0
C43 C44 C45 120.0
C44 C45 C40 120.0
C41A C40A C45A 120.0
C41A C40A C46A 116.0(12)
C45A C40A C46A 124.0(12)
C40A C41A C42A 120.0
C41A C42A C43A 120.0
C44A C43A C42A 120.0
C43A C44A C45A 120.0
C44A C45A C40A 120.0

loop_
_geom_bond_atom_site_label_1
_geom_bond_atom_site_label_2
_geom_bond_distance
Cr1 N2 2.052(4)
Cr1 N1 2.053(4)
Cr1 Cl2 2.4363(14)
Cr1 Cl1 2.4556(15)
Cr1 P1 2.7006(16)
Cl1 Li1 2.392(12)
Cl2 Li1 2.360(13)
P1 N2 1.598(5)
P1 N1 1.606(5)
P1 C7 1.823(6)
P1 C1 1.829(5)
N1 C13 1.474(7)
N2 C17 1.486(7)
C1 C6 1.384(8)
C1 C2 1.385(8)
C2 C3 1.385(8)
C3 C4 1.379(10)
C4 C5 1.373(10)
C5 C6 1.370(9)
C7 C12 1.381(8)
C7 C8 1.392(8)
C8 C9 1.385(9)
C9 C10 1.373(10)
C10 C11 1.369(10)
C11 C12 1.380(9)
C13 C15 1.521(8)
C13 C16 1.529(9)
C13 C14 1.546(8)
C17 C19 1.504(9)
C17 C20 1.514(8)
C17 C18 1.544(9)
Li1 O1A 1.91(2)
Li1 O2A 1.92(3)
Li1 O2 1.93(2)
Li1 O1 1.94(2)
O1 C21 1.434(16)
O1 C24 1.447(15)
C21 C22 1.485(9)
C22 C23 1.43(3)
C23 C24 1.479(9)
O1A C21A 1.424(16)
O1A C24A 1.436(15)
C21A C22A 1.484(9)
C22A C23A 1.46(3)
C23A C24A 1.471(9)
O2 C34 1.427(15)
O2 C31 1.437(15)
C31 C32 1.479(9)
C32 C33 1.62(3)
C33 C34 1.488(9)
O2A C31A 1.426(16)
O2A C34A 1.427(16)
C31A C32A 1.485(9)
C32A C33A 1.23(2)
C33A C34A 1.481(9)
C40 C41 1.3900
C40 C45 1.3900
C40 C46 1.5298(10)
C41 C42 1.3900
C42 C43 1.3900
C43 C44 1.3900
C44 C45 1.3900
C40A C41A 1.3900
C40A C45A 1.3900
C40A C46A 1.5298(10)
C41A C42A 1.3900
C42A C43A 1.3900
C43A C44A 1.3900
C44A C45A 1.3900
